data_1506531
loop_
_publ_author_name
'Rosamilia, Anthony E.'
'Scott, Janet L.'
'Strauss, Christopher R.'

_publ_section_title
;
 Preparation of 2- and 4-arylmethyl N-substituted and N,N-disubstituted
 anilines via a &quot;green&quot;, multicomponent reaction.
;
_journal_issue 8
_journal_name_full 'Organic letters'
_journal_page_first 1525
_journal_page_last 1528
_journal_paper_doi 10.1021/ol0501828
_journal_volume 7
_journal_year 2005
_chemical_formula_moiety 'C27 H25 N'
_chemical_formula_sum 'C27 H25 N'
_chemical_formula_weight 363.48
_chemical_melting_point 99.5(5)
_chemical_name_systematic
; 
N-benzyl-(2-benzyl,4-tolyl)aniline 
;
_space_group_IT_number 33
_symmetry_cell_setting orthorhombic
_symmetry_space_group_name_Hall 'P 2c -2n'
_symmetry_space_group_name_H-M 'P n a 21'
_atom_sites_solution_hydrogens geom
_atom_sites_solution_primary direct
_atom_sites_solution_secondary difmap
_audit_creation_method SHELXL-97
_cell_angle_alpha 90.00
_cell_angle_beta 90.00
_cell_angle_gamma 90.00
_cell_formula_units_Z 4
_cell_length_a 11.8742(4)
_cell_length_b 14.4270(3)
_cell_length_c 11.6716(5)
_cell_measurement_temperature 123(2)
_cell_volume 1999.45(12)
_computing_cell_refinement 'Nonius collect'
_computing_data_collection 'Nonius collect'
_computing_data_reduction 'Nonius collect'
_computing_molecular_graphics X-Seed
_computing_publication_material ciftab
_computing_structure_refinement 'SHELXL-97 (Sheldrick, 1997)'
_computing_structure_solution 'SHELXS-97 (Sheldrick, 1990)'
_diffrn_ambient_temperature 123(2)
_diffrn_measured_fraction_theta_full 0.952
_diffrn_measured_fraction_theta_max 0.952
_diffrn_measurement_device_type 'Enraf Nonius Kappa CCD'
_diffrn_measurement_method 'phi and omega scans'
_diffrn_radiation_monochromator graphite
_diffrn_radiation_source 'fine-focus sealed tube'
_diffrn_radiation_type MoK\a
_diffrn_radiation_wavelength 0.71073
_diffrn_reflns_av_R_equivalents 0.0000
_diffrn_reflns_av_sigmaI/netI 0.0622
_diffrn_reflns_limit_h_max 14
_diffrn_reflns_limit_h_min 0
_diffrn_reflns_limit_k_max 17
_diffrn_reflns_limit_k_min 0
_diffrn_reflns_limit_l_max 14
_diffrn_reflns_limit_l_min 0
_diffrn_reflns_number 1908
_diffrn_reflns_theta_full 25.68
_diffrn_reflns_theta_max 25.68
_diffrn_reflns_theta_min 3.74
_exptl_absorpt_coefficient_mu 0.069
_exptl_absorpt_correction_type none
_exptl_crystal_colour colourless
_exptl_crystal_density_diffrn 1.207
_exptl_crystal_density_method 'not measured'
_exptl_crystal_description clear_blocks
_exptl_crystal_F_000 776
_exptl_crystal_size_max 0.40
_exptl_crystal_size_mid 0.30
_exptl_crystal_size_min 0.10
_refine_diff_density_max 0.169
_refine_diff_density_min -0.180
_refine_diff_density_rms 0.041
_refine_ls_abs_structure_details 'Flack H D (1983), Acta Cryst. A39, 876-881'
_refine_ls_abs_structure_Flack 4(6)
_refine_ls_extinction_method none
_refine_ls_goodness_of_fit_ref 1.057
_refine_ls_hydrogen_treatment mixed
_refine_ls_matrix_type full
_refine_ls_number_parameters 254
_refine_ls_number_reflns 1908
_refine_ls_number_restraints 1
_refine_ls_restrained_S_all 1.057
_refine_ls_R_factor_all 0.0828
_refine_ls_R_factor_gt 0.0432
_refine_ls_shift/su_max 0.000
_refine_ls_shift/su_mean 0.000
_refine_ls_structure_factor_coef Fsqd
_refine_ls_weighting_details 'calc w=1/[\s^2^(Fo^2^)+(0.0460P)^2^+0.0000P] where P=(Fo^2^+2Fc^2^)/3'
_refine_ls_weighting_scheme calc
_refine_ls_wR_factor_gt 0.0822
_refine_ls_wR_factor_ref 0.0958
_reflns_number_gt 1399
_reflns_number_total 1908
_reflns_threshold_expression >2sigma(I)
_cod_data_source_file ol0501828si20050131_011114.cif
_cod_data_source_block 4dbb
_cod_depositor_comments
;
The following automatic conversions were performed:

'_chemical_melting_point' value '99-100' was changed to '99.5(5)' -
the average value was taken and precision was
estimated.

'_symmetry_cell_setting' value 'Orthorhombic' changed to
'orthorhombic' according to
/home/saulius/struct/CIF-dictionaries/cif_core.dic dictionary named
'cif_core.dic' version 2.4.1 from 2010-06-29.

Automatic conversion script
Id: cif_fix_values 1715 2011-07-08 13:25:40Z adriana 
;
_cod_original_sg_symbol_H-M Pna2(1)
_cod_database_code 1506531

loop_
_symmetry_equiv_pos_as_xyz
'x, y, z'
'-x, -y, z+1/2'
'-x+1/2, y+1/2, z+1/2'
'x+1/2, -y+1/2, z'

loop_
_atom_site_label
_atom_site_type_symbol
_atom_site_fract_x
_atom_site_fract_y
_atom_site_fract_z
_atom_site_U_iso_or_equiv
_atom_site_adp_type
_atom_site_occupancy
_atom_site_symmetry_multiplicity
_atom_site_calc_flag
_atom_site_refinement_flags
C5 C 0.3379(3) 0.0825(2) 0.1778(3) 0.0258(8) Uani 1 1 d .
C6 C 0.2683(2) 0.1316(2) 0.1032(3) 0.0270(8) Uani 1 1 d .
H6 H 0.2817 0.1958 0.0919 0.032 Uiso 1 1 calc R
C1' C 0.4320(2) 0.1291(2) 0.2401(3) 0.0268(8) Uani 1 1 d .
C7" C 0.0549(3) -0.0499(2) 0.0069(3) 0.0295(8) Uani 1 1 d .
H7"1 H 0.0566 -0.1172 0.0235 0.035 Uiso 1 1 calc R
H7"2 H 0.0617 -0.0420 -0.0771 0.035 Uiso 1 1 calc R
C4' C 0.6145(3) 0.2149(2) 0.3578(3) 0.0323(8) Uani 1 1 d .
C1 C 0.1793(3) 0.0896(2) 0.0442(3) 0.0267(8) Uani 1 1 d .
N1 N 0.1159(2) 0.13803(19) -0.0373(2) 0.0307(7) Uani 1 1 d .
C6' C 0.4901(3) 0.0845(2) 0.3274(3) 0.0323(9) Uani 1 1 d .
H6' H 0.4679 0.0236 0.3487 0.039 Uiso 1 1 calc R
C2' C 0.4666(3) 0.2195(2) 0.2153(3) 0.0314(9) Uani 1 1 d .
H2' H 0.4287 0.2532 0.1570 0.038 Uiso 1 1 calc R
C2 C 0.1546(3) -0.0047(2) 0.0637(3) 0.0256(8) Uani 1 1 d .
C3' C 0.5546(3) 0.2613(2) 0.2733(3) 0.0330(9) Uani 1 1 d .
H3' H 0.5745 0.3233 0.2549 0.040 Uiso 1 1 calc R
C3 C 0.2244(3) -0.0529(2) 0.1385(3) 0.0302(8) Uani 1 1 d .
H3 H 0.2090 -0.1164 0.1531 0.036 Uiso 1 1 calc R
C7' C 0.7129(3) 0.2590(3) 0.4194(3) 0.0423(10) Uani 1 1 d .
H7'1 H 0.7252 0.3217 0.3894 0.063 Uiso 0.50 1 calc PR
H7'2 H 0.7807 0.2216 0.4072 0.063 Uiso 0.50 1 calc PR
H7'3 H 0.6966 0.2625 0.5016 0.063 Uiso 0.50 1 calc PR
H7'4 H 0.7431 0.2155 0.4761 0.063 Uiso 0.50 1 calc PR
H7'5 H 0.6876 0.3155 0.4583 0.063 Uiso 0.50 1 calc PR
H7'6 H 0.7718 0.2747 0.3638 0.063 Uiso 0.50 1 calc PR
C5' C 0.5795(3) 0.1258(2) 0.3844(3) 0.0349(9) Uani 1 1 d .
H5' H 0.6175 0.0923 0.4428 0.042 Uiso 1 1 calc R
C12 C 0.0672(3) 0.2481(2) -0.2606(3) 0.0329(8) Uani 1 1 d .
H12 H 0.1279 0.2090 -0.2824 0.039 Uiso 1 1 calc R
C4" C -0.2659(3) 0.0596(2) 0.1169(3) 0.0364(9) Uani 1 1 d .
H4" H -0.3363 0.0836 0.1416 0.044 Uiso 1 1 calc R
C4 C 0.3160(3) -0.0117(2) 0.1926(3) 0.0284(8) Uani 1 1 d .
H4 H 0.3639 -0.0479 0.2400 0.034 Uiso 1 1 calc R
C5" C -0.2447(3) 0.0469(2) 0.0021(3) 0.0372(9) Uani 1 1 d .
H5" H -0.3010 0.0620 -0.0527 0.045 Uiso 1 1 calc R
C3" C -0.1836(3) 0.0370(3) 0.1961(3) 0.0356(9) Uani 1 1 d .
H3" H -0.1977 0.0457 0.2755 0.043 Uiso 1 1 calc R
C6" C -0.1414(3) 0.0121(2) -0.0343(3) 0.0342(8) Uani 1 1 d .
H6" H -0.1275 0.0040 -0.1138 0.041 Uiso 1 1 calc R
C15 C -0.1112(3) 0.3606(3) -0.1985(3) 0.0382(9) Uani 1 1 d .
H15 H -0.1731 0.3985 -0.1767 0.046 Uiso 1 1 calc R
C17 C 0.1329(3) 0.2371(2) -0.0555(3) 0.0310(8) Uani 1 1 d .
H17A H 0.2115 0.2486 -0.0799 0.037 Uiso 1 1 calc R
H17B H 0.1198 0.2709 0.0171 0.037 Uiso 1 1 calc R
C1" C -0.0580(2) -0.0110(2) 0.0454(3) 0.0262(8) Uani 1 1 d .
C2" C -0.0817(3) 0.0022(2) 0.1608(3) 0.0322(8) Uani 1 1 d .
H2" H -0.0263 -0.0131 0.2164 0.039 Uiso 1 1 calc R
C14 C -0.0956(3) 0.3371(2) -0.3121(3) 0.0394(10) Uani 1 1 d .
H14 H -0.1459 0.3596 -0.3689 0.047 Uiso 1 1 calc R
C11 C 0.0531(3) 0.2722(2) -0.1459(3) 0.0292(8) Uani 1 1 d .
C13 C -0.0064(3) 0.2807(2) -0.3427(3) 0.0387(9) Uani 1 1 d .
H13 H 0.0042 0.2642 -0.4208 0.046 Uiso 1 1 calc R
C16 C -0.0360(2) 0.3287(2) -0.1160(3) 0.0335(9) Uani 1 1 d .
H16 H -0.0461 0.3460 -0.0381 0.040 Uiso 1 1 calc R
H1N H 0.0339 0.1159 -0.0378 0.076(14) Uiso 1 1 d R

loop_
_atom_site_aniso_label
_atom_site_aniso_U_11
_atom_site_aniso_U_22
_atom_site_aniso_U_33
_atom_site_aniso_U_23
_atom_site_aniso_U_13
_atom_site_aniso_U_12
C5 0.0242(16) 0.0255(19) 0.0278(19) 0.0041(15) 0.0041(14) 0.0026(14)
C6 0.0269(17) 0.0250(19) 0.0290(19) 0.0028(16) 0.0060(15) 0.0014(16)
C1' 0.0242(16) 0.0290(19) 0.0271(19) -0.0016(16) 0.0042(15) 0.0053(15)
C7" 0.0365(19) 0.0264(19) 0.0256(18) -0.0001(16) 0.0010(15) 0.0016(16)
C4' 0.0286(17) 0.035(2) 0.033(2) -0.0023(17) 0.0041(15) 0.0003(17)
C1 0.0261(17) 0.0285(19) 0.0256(19) 0.0047(15) 0.0028(15) 0.0042(15)
N1 0.0303(15) 0.0268(16) 0.0351(17) 0.0096(13) -0.0036(13) -0.0001(13)
C6' 0.0306(18) 0.030(2) 0.036(2) 0.0052(17) -0.0004(16) 0.0008(16)
C2' 0.0303(18) 0.036(2) 0.028(2) 0.0066(17) -0.0024(15) 0.0028(16)
C2 0.0278(18) 0.0255(19) 0.0237(18) 0.0009(16) 0.0052(14) 0.0024(14)
C3' 0.0373(19) 0.029(2) 0.032(2) 0.0023(16) 0.0052(16) -0.0019(17)
C3 0.0354(19) 0.0240(19) 0.031(2) 0.0020(15) 0.0043(16) 0.0044(16)
C7' 0.0389(19) 0.051(3) 0.037(2) 0.0020(19) -0.0024(18) -0.0063(19)
C5' 0.0310(18) 0.038(2) 0.035(2) 0.0049(18) -0.0050(16) 0.0030(16)
C12 0.0376(19) 0.0241(19) 0.037(2) -0.0018(17) 0.0033(18) -0.0011(15)
C4" 0.0303(18) 0.041(2) 0.038(2) 0.0034(19) 0.0019(17) 0.0020(17)
C4 0.0280(17) 0.029(2) 0.0279(19) 0.0026(16) 0.0010(15) 0.0075(15)
C5" 0.034(2) 0.042(2) 0.036(2) 0.0031(19) -0.0087(17) -0.0006(18)
C3" 0.0319(19) 0.047(2) 0.028(2) 0.0022(17) 0.0025(16) -0.0015(18)
C6" 0.0378(19) 0.035(2) 0.030(2) 0.0018(17) -0.0033(17) -0.0010(16)
C15 0.0309(19) 0.038(2) 0.045(3) 0.006(2) -0.0006(17) 0.0029(17)
C17 0.0329(18) 0.0261(19) 0.034(2) 0.0053(16) -0.0012(16) -0.0008(16)
C1" 0.0265(17) 0.0223(18) 0.030(2) -0.0003(15) 0.0011(15) -0.0041(15)
C2" 0.0289(17) 0.039(2) 0.029(2) 0.0035(17) -0.0022(16) -0.0014(16)
C14 0.039(2) 0.034(2) 0.045(3) 0.0083(19) -0.0130(18) -0.0073(18)
C11 0.0302(17) 0.0261(19) 0.031(2) 0.0056(16) -0.0015(15) -0.0054(16)
C13 0.055(2) 0.032(2) 0.030(2) 0.0001(17) -0.0034(18) -0.0087(19)
C16 0.0277(18) 0.038(2) 0.034(2) 0.0030(18) 0.0024(16) 0.0001(16)

loop_
_atom_type_symbol
_atom_type_description
_atom_type_scat_dispersion_real
_atom_type_scat_dispersion_imag
_atom_type_scat_source
C C 0.0033 0.0016 'International Tables Vol C Tables 4.2.6.8 and 6.1.1.4'
H H 0.0000 0.0000 'International Tables Vol C Tables 4.2.6.8 and 6.1.1.4'
N N 0.0061 0.0033 'International Tables Vol C Tables 4.2.6.8 and 6.1.1.4'

loop_
_geom_angle_atom_site_label_1
_geom_angle_atom_site_label_2
_geom_angle_atom_site_label_3
_geom_angle
C4 C5 C6 117.5(3)
C4 C5 C1' 121.2(3)
C6 C5 C1' 121.3(3)
C5 C6 C1 122.4(3)
C6' C1' C2' 116.0(3)
C6' C1' C5 121.3(3)
C2' C1' C5 122.7(3)
C2 C7" C1" 113.8(3)
C5' C4' C3' 116.9(3)
C5' C4' C7' 121.1(3)
C3' C4' C7' 122.0(3)
C6 C1 N1 121.6(3)
C6 C1 C2 119.7(3)
N1 C1 C2 118.6(3)
C1 N1 C17 120.9(3)
C5' C6' C1' 122.2(3)
C3' C2' C1' 121.9(3)
C3 C2 C1 117.4(3)
C3 C2 C7" 121.9(3)
C1 C2 C7" 120.7(3)
C2' C3' C4' 121.6(3)
C2 C3 C4 122.5(3)
C4' C5' C6' 121.4(3)
C13 C12 C11 120.5(3)
C5" C4" C3" 119.4(3)
C3 C4 C5 120.4(3)
C4" C5" C6" 120.4(3)
C2" C3" C4" 120.5(3)
C5" C6" C1" 120.5(3)
C14 C15 C16 119.7(3)
N1 C17 C11 110.1(3)
C2" C1" C6" 117.9(3)
C2" C1" C7" 121.1(3)
C6" C1" C7" 121.0(3)
C3" C2" C1" 121.4(3)
C15 C14 C13 119.8(3)
C16 C11 C12 118.8(3)
C16 C11 C17 120.2(3)
C12 C11 C17 121.0(3)
C12 C13 C14 120.4(4)
C11 C16 C15 120.8(3)

loop_
_geom_bond_atom_site_label_1
_geom_bond_atom_site_label_2
_geom_bond_distance
C5 C4 1.394(5)
C5 C6 1.394(4)
C5 C1' 1.492(4)
C6 C1 1.398(4)
C1' C6' 1.390(4)
C1' C2' 1.397(5)
C7" C2 1.506(4)
C7" C1" 1.520(4)
C4' C5' 1.386(5)
C4' C3' 1.389(5)
C4' C7' 1.513(5)
C1 N1 1.401(4)
C1 C2 1.409(5)
N1 C17 1.459(4)
C6' C5' 1.387(4)
C2' C3' 1.383(5)
C2 C3 1.390(5)
C3 C4 1.391(4)
C12 C13 1.380(5)
C12 C11 1.393(5)
C4" C5" 1.375(5)
C4" C3" 1.384(5)
C5" C6" 1.392(5)
C3" C2" 1.373(4)
C6" C1" 1.399(5)
C15 C14 1.381(5)
C15 C16 1.392(5)
C17 C11 1.505(5)
C1" C2" 1.389(5)
C14 C13 1.382(5)
C11 C16 1.381(4)

loop_
_geom_torsion_atom_site_label_1
_geom_torsion_atom_site_label_2
_geom_torsion_atom_site_label_3
_geom_torsion_atom_site_label_4
_geom_torsion
C4 C5 C6 C1 0.0(4)
C1' C5 C6 C1 -179.7(3)
C4 C5 C1' C6' -9.8(5)
C6 C5 C1' C6' 169.9(3)
C4 C5 C1' C2' 170.6(3)
C6 C5 C1' C2' -9.8(4)
C5 C6 C1 N1 -174.8(3)
C5 C6 C1 C2 2.9(5)
C6 C1 N1 C17 -6.3(4)
C2 C1 N1 C17 175.9(3)
C2' C1' C6' C5' -1.9(5)
C5 C1' C6' C5' 178.4(3)
C6' C1' C2' C3' 0.9(5)
C5 C1' C2' C3' -179.5(3)
C6 C1 C2 C3 -2.6(4)
N1 C1 C2 C3 175.1(3)
C6 C1 C2 C7" 176.2(3)
N1 C1 C2 C7" -6.1(4)
C1" C7" C2 C3 113.6(3)
C1" C7" C2 C1 -65.1(4)
C1' C2' C3' C4' 1.2(5)
C5' C4' C3' C2' -2.3(5)
C7' C4' C3' C2' 178.3(3)
C1 C2 C3 C4 -0.4(5)
C7" C2 C3 C4 -179.2(3)
C3' C4' C5' C6' 1.3(5)
C7' C4' C5' C6' -179.3(3)
C1' C6' C5' C4' 0.9(5)
C2 C3 C4 C5 3.3(5)
C6 C5 C4 C3 -3.0(4)
C1' C5 C4 C3 176.7(3)
C3" C4" C5" C6" -0.3(5)
C5" C4" C3" C2" 0.0(5)
C4" C5" C6" C1" 0.4(5)
C1 N1 C17 C11 -179.0(3)
C5" C6" C1" C2" -0.3(5)
C5" C6" C1" C7" 179.5(3)
C2 C7" C1" C2" -46.9(4)
C2 C7" C1" C6" 133.3(3)
C4" C3" C2" C1" 0.2(5)
C6" C1" C2" C3" -0.1(5)
C7" C1" C2" C3" -179.8(3)
C16 C15 C14 C13 1.1(5)
C13 C12 C11 C16 0.3(5)
C13 C12 C11 C17 180.0(3)
N1 C17 C11 C16 108.9(3)
N1 C17 C11 C12 -70.8(4)
C11 C12 C13 C14 -0.5(5)
C15 C14 C13 C12 -0.3(5)
C12 C11 C16 C15 0.5(5)
C17 C11 C16 C15 -179.1(3)
C14 C15 C16 C11 -1.3(5)
